data_7204900
loop_
_publ_author_name
'Tiekink, Edward R. T.'

_publ_section_title
;
 Molecular architecture and supramolecular association in the
 zinc-triad 1,1-dithiolates. Steric control as a design element in
 crystal engineering?
;
_journal_issue 21
_journal_name_full CrystEngComm
_journal_page_first 101
_journal_paper_doi 10.1039/b301318a
_journal_volume 5
_journal_year 2003
_chemical_formula_sum 'C10 H20 Cd N2 S4'
_chemical_formula_weight 408.930
_space_group_crystal_system monoclinic
_space_group_IT_number 14
_space_group_name_Hall '-P 2ybc'
_space_group_name_H-M_alt 'P 1 21/c 1'
_audit_creation_date 02-08-09
_audit_creation_method 'Created with Diamond v2.0'
_audit_update_record 02-08-09
_cell_angle_alpha 90.000
_cell_angle_beta 103.581(1)
_cell_angle_gamma 90.000
_cell_formula_units_Z 4
_cell_length_a 9.8208(3)
_cell_length_b 10.7609(3)
_cell_length_c 15.9952(4)
_cell_volume 1643.12(8)
_refine_ls_R_factor_all 0.077
_cod_data_source_file Figure7.txt
_cod_data_source_block '_Template_texra'
_cod_depositor_comments
;
 Updating space group information.

 Antanas Vaitkus,
 2018-06-08

 Removing symmetrically equivalent atoms after consulting the original
 publication. The following atoms were removed:

    Cd(0) Cd -0.1204(0) -0.0646(0) 0.5564(0) 1.000 4 e ? d Uani 0.03428(6)
    S(1) S -0.3048(1) 0.0483(1) 0.4446(1) 1.000 4 e ? d Uani 0.0464(3)
    S(2) S -0.0415(1) 0.1799(1) 0.5274(0) 1.000 4 e ? d Uani 0.0304(2)
    S(3) S -0.0029(1) -0.0806(1) 0.7162(0) 1.000 4 e ? d Uani 0.0351(2)
    S(4) S -0.2298(1) -0.2485(1) 0.6225(0) 1.000 4 e ? d Uani 0.0372(2)
    N(1) N -0.2402(3) 0.2736(2) 0.3989(2) 1.000 4 e ? d Uani 0.0310(7)
    N(2) N -0.0967(3) -0.2774(3) 0.7862(2) 1.000 4 e ? d Uani 0.0366(8)
    C(1) C -0.1996(3) 0.1769(3) 0.4499(2) 1.000 4 e ? d Uani 0.0292(8)
    C(2) C -0.1514(3) 0.3841(3) 0.3986(2) 1.000 4 e ? d Uani 0.0389(9)
    C(3) C -0.1862(4) 0.4865(4) 0.4548(2) 1.000 4 e ? d Uani 0.0568(13)
    C(4) C -0.3773(4) 0.2781(3) 0.3371(2) 1.000 4 e ? d Uani 0.0391(10)
    C(5) C -0.3666 0.2412 0.2479 1.000 4 e ? calc Uani 0.06000
    C(6) C -0.1083 -0.2093 0.7155 1.000 4 e ? calc Uani 0.03000
    C(7) C -0.1811 -0.3913 0.7861 1.000 4 e ? calc Uani 0.04900
    C(8) C -0.1162 -0.5003 0.7511 1.000 4 e ? calc Uani 0.05400
    C(9) C 0.0032 -0.2472 0.8677 1.000 4 e ? calc Uani 0.04300
    C(10) C -0.0618 -0.1640 0.9238 1.000 4 e ? calc Uani 0.05700
    H(2) H -0.0527(4) 0.3608(3) 0.4193(3) 1.000 4 e ? d Uiso 0.05400
    H(2) H -0.1645(3) 0.4149(3) 0.3396(2) 1.000 4 e ? d Uiso 0.05400
    H(3) H -0.2833(4) 0.5109(4) 0.4339(2) 1.000 4 e ? d Uiso 0.06800
    H(3) H -0.1715(4) 0.4569(3) 0.5135(2) 1.000 4 e ? d Uiso 0.06800
    H(3) H -0.1261(3) 0.5576(3) 0.4531(2) 1.000 4 e ? d Uiso 0.06800
    H(4) H -0.4424(4) 0.2219(4) 0.3563(2) 1.000 4 e ? d Uiso 0.05400
    H(4) H -0.4153 0.3625 0.3355 1.000 4 e ? calc Uiso 0.05400
    H(5) H -0.3309 0.1570 0.2491 1.000 4 e ? calc Uiso 0.06800
    H(5) H -0.4585 0.2454 0.2090 1.000 4 e ? calc Uiso 0.06800
    H(5) H -0.3034 0.2974 0.2284 1.000 4 e ? calc Uiso 0.06800
    H(7) H -0.2760 -0.3776 0.7509 1.000 4 e ? calc Uiso 0.05400
    H(7) H -0.1883 -0.4097 0.8449 1.000 4 e ? calc Uiso 0.05400
    H(8) H -0.1102 -0.4826 0.6926 1.000 4 e ? calc Uiso 0.06800
    H(8) H -0.0230 -0.5150 0.7866 1.000 4 e ? calc Uiso 0.06800
    H(8) H -0.1736 -0.5736 0.7515 1.000 4 e ? calc Uiso 0.06800
    H(9) H 0.0851 -0.2056 0.8553 1.000 4 e ? calc Uiso 0.05400
    H(9) H 0.0352 -0.3243 0.8988 1.000 4 e ? calc Uiso 0.05400
    H(10) H 0.0066 -0.1465 0.9770 1.000 4 e ? calc Uiso 0.06800
    H(10) H -0.0914 -0.0867 0.8938 1.000 4 e ? calc Uiso 0.06800
    H(10) H -0.1422 -0.2053 0.9367 1.000 4 e ? calc Uiso 0.06800

 Antanas Vaitkus,
 2018-06-08
;
_cod_original_cell_volume 1643.1(1)
_cod_database_code 7204900

loop_
_space_group_symop_id
_space_group_symop_operation_xyz
1 x,y,z
2 -x,y+1/2,-z+1/2
3 -x,-y,-z
4 x,-y+1/2,z+1/2

loop_
_atom_site_aniso_label
_atom_site_aniso_U_11
_atom_site_aniso_U_22
_atom_site_aniso_U_33
_atom_site_aniso_U_12
_atom_site_aniso_U_13
_atom_site_aniso_U_23
Cd(0) 0.03988(13) 0.03272(12) 0.02910(11) 0.00368(12) 0.00583(9) 0.00829(11)
S(1) 0.0418(5) 0.0329(5) 0.0520(5) -0.0085(4) -0.0141(4) 0.0129(4)
S(2) 0.0350(4) 0.0297(4) 0.0226(3) -0.0006(3) -0.0010(3) -0.0007(3)
S(3) 0.0419(5) 0.0317(4) 0.0297(4) -0.0060(4) 0.0045(3) 0.0018(3)
S(4) 0.0364(4) 0.0399(5) 0.0324(4) -0.0069(4) 0.0022(4) 0.0046(4)
N(1) 0.033(1) 0.029(1) 0.0278(13) 0.0015(12) 0.0010(11) 0.0044(11)
N(2) 0.042(2) 0.038(2) 0.030(1) -0.0030(13) 0.0076(12) 0.0065(12)
C(1) 0.035(2) 0.027(2) 0.0239(13) 0.002(1) 0.0029(13) 0.0012(12)
C(2) 0.040(2) 0.033(2) 0.042(2) -0.003(2) 0.005(2) 0.011(2)
C(3) 0.052(2) 0.033(4) 0.081(2) -0.001(2) 0.009(2) -0.007(2)
C(4) 0.035(2) 0.037(2) 0.038(2) 0.006(2) -0.005(2) 0.011(2)
C(5) 0.05670 0.08150 0.03190 -0.00190 -0.00680 0.01060
C(6) 0.03190 0.03030 0.02930 0.00230 0.00780 0.00290
C(7) 0.05570 0.04840 0.04340 -0.01340 0.01300 0.01510
C(8) 0.05680 0.03810 0.05970 -0.00890 0.00060 0.01310
C(9) 0.04810 0.04610 0.03020 0.00120 0.00000 0.00920
C(10) 0.07000 0.06820 0.03510 -0.00650 0.01540 -0.00340

loop_
_atom_site_label
_atom_site_type_symbol
_atom_site_fract_x
_atom_site_fract_y
_atom_site_fract_z
_atom_site_occupancy
_atom_site_symmetry_multiplicity
_atom_site_Wyckoff_symbol
_atom_site_attached_hydrogens
_atom_site_calc_flag
_atom_site_thermal_displace_type
_atom_site_U_iso_or_equiv
Cd(0) Cd 0.1204(0) 0.0646(0) 0.4436(0) 1.000 4 e ? d Uani 0.03428(6)
S(1) S 0.3048(1) -0.0483(1) 0.5554(1) 1.000 4 e ? d Uani 0.0464(3)
S(2) S 0.0415(1) -0.1799(1) 0.4726(0) 1.000 4 e ? d Uani 0.0304(2)
S(3) S 0.0029(1) 0.0806(1) 0.2838(0) 1.000 4 e ? d Uani 0.0351(2)
S(4) S 0.2298(1) 0.2485(1) 0.3775(0) 1.000 4 e ? d Uani 0.0372(2)
N(1) N 0.2402(3) -0.2736(2) 0.6011(2) 1.000 4 e ? d Uani 0.0310(7)
N(2) N 0.0967(3) 0.2774(3) 0.2138(2) 1.000 4 e ? d Uani 0.0366(8)
C(1) C 0.1996(3) -0.1769(3) 0.5501(2) 1.000 4 e ? d Uani 0.0292(8)
C(2) C 0.1514(3) -0.3841(3) 0.6014(2) 1.000 4 e ? d Uani 0.0389(9)
C(3) C 0.1862(4) -0.4865(4) 0.5452(2) 1.000 4 e ? d Uani 0.0568(13)
C(4) C 0.3773(4) -0.2781(3) 0.6629(2) 1.000 4 e ? d Uani 0.0391(10)
C(5) C 0.3666 -0.2412 0.7521 1.000 4 e ? calc Uani 0.06000
C(6) C 0.1083 0.2093 0.2845 1.000 4 e ? calc Uani 0.03000
C(7) C 0.1811 0.3913 0.2139 1.000 4 e ? calc Uani 0.04900
C(8) C 0.1162 0.5003 0.2489 1.000 4 e ? calc Uani 0.05400
C(9) C -0.0032 0.2472 0.1323 1.000 4 e ? calc Uani 0.04300
C(10) C 0.0618 0.1640 0.0762 1.000 4 e ? calc Uani 0.05700
H(2) H 0.0527(4) -0.3608(3) 0.5807(3) 1.000 4 e ? d Uiso 0.05400
H(2) H 0.1645(3) -0.4149(3) 0.6604(2) 1.000 4 e ? d Uiso 0.05400
H(3) H 0.2833(4) -0.5109(4) 0.5661(2) 1.000 4 e ? d Uiso 0.06800
H(3) H 0.1715(4) -0.4569(3) 0.4864(2) 1.000 4 e ? d Uiso 0.06800
H(3) H 0.1261(3) -0.5576(3) 0.5469(2) 1.000 4 e ? d Uiso 0.06800
H(4) H 0.4424(4) -0.2219(4) 0.6437(2) 1.000 4 e ? d Uiso 0.05400
H(4) H 0.4153 -0.3625 0.6645 1.000 4 e ? calc Uiso 0.05400
H(5) H 0.3309 -0.1570 0.7509 1.000 4 e ? calc Uiso 0.06800
H(5) H 0.4585 -0.2454 0.7910 1.000 4 e ? calc Uiso 0.06800
H(5) H 0.3034 -0.2974 0.7716 1.000 4 e ? calc Uiso 0.06800
H(7) H 0.2760 0.3776 0.2491 1.000 4 e ? calc Uiso 0.05400
H(7) H 0.1883 0.4097 0.1551 1.000 4 e ? calc Uiso 0.05400
H(8) H 0.1102 0.4826 0.3074 1.000 4 e ? calc Uiso 0.06800
H(8) H 0.0230 0.5150 0.2134 1.000 4 e ? calc Uiso 0.06800
H(8) H 0.1736 0.5736 0.2485 1.000 4 e ? calc Uiso 0.06800
H(9) H -0.0851 0.2056 0.1447 1.000 4 e ? calc Uiso 0.05400
H(9) H -0.0352 0.3243 0.1012 1.000 4 e ? calc Uiso 0.05400
H(10) H -0.0066 0.1465 0.0230 1.000 4 e ? calc Uiso 0.06800
H(10) H 0.0914 0.0867 0.1062 1.000 4 e ? calc Uiso 0.06800
H(10) H 0.1422 0.2053 0.0633 1.000 4 e ? calc Uiso 0.06800

loop_
_atom_type_symbol
_atom_type_oxidation_number
_atom_type_radius_bond
Cd ? 1.200
S ? 1.200
N ? 1.200
C ? 1.200
H ? 1.200
